data_7111498
loop_
_publ_author_name
'Dong, Weibing'
'Wang, Mei'
'Liu, Xiaoyang'
'Jin, Kun'
'Li, Guanghua'
'Wang, Fujun'
'Sun, Licheng'

_publ_section_title
;
 An insight into the protonation property of a diiron azadithiolate
 complex pertinent to the active site of Fe-only hydrogenases
;
_journal_issue 3
_journal_name_full 'Chemical Communications'
_journal_page_first 305
_journal_page_last 307
_journal_paper_doi 10.1039/b513270c
_journal_year 2006
_chemical_formula_moiety 'C18 H26 Fe2 N2 O6 P2 S2'
_chemical_formula_sum 'C18 H26 Fe2 N2 O6 P2 S2'
_chemical_formula_weight 604.17
_space_group_IT_number 2
_symmetry_cell_setting triclinic
_symmetry_space_group_name_Hall '-P 1'
_symmetry_space_group_name_H-M 'P -1'
_atom_sites_solution_hydrogens geom
_atom_sites_solution_primary direct
_atom_sites_solution_secondary difmap
_audit_creation_date 'Jul 10 10:01:24 2005'
_audit_creation_method SHELXL-97
_cell_angle_alpha 64.96(3)
_cell_angle_beta 82.40(3)
_cell_angle_gamma 82.83(3)
_cell_formula_units_Z 4
_cell_length_a 13.248(3)
_cell_length_b 14.676(3)
_cell_length_c 15.028(3)
_cell_measurement_temperature 293(2)
_cell_volume 2616.3(12)
_computing_cell_refinement 'SMART (Bruker, 1997)'
_computing_data_collection 'SMART (Bruker, 1997)'
_computing_data_reduction 'SAINT (Bruker, 1997)'
_computing_molecular_graphics 'SHELXP97 (Sheldrick, 1997)'
_computing_publication_material 'SHELXTL (Bruker, 1997)'
_computing_structure_refinement 'SHELXL97 (Sheldrick, 1997)'
_computing_structure_solution 'SHELXS97 (Sheldrick, 1997)'
_diffrn_ambient_temperature 293(2)
_diffrn_measured_fraction_theta_full 0.987
_diffrn_measured_fraction_theta_max 0.987
_diffrn_measurement_device_type 'Bruker CCD area-detector'
_diffrn_measurement_method 'phi and omega scans'
_diffrn_radiation_monochromator graphite
_diffrn_radiation_source 'fine-focus sealed tube'
_diffrn_radiation_type MoK\a
_diffrn_radiation_wavelength 0.71073
_diffrn_reflns_av_R_equivalents 0.0408
_diffrn_reflns_av_sigmaI/netI 0.0558
_diffrn_reflns_limit_h_max 17
_diffrn_reflns_limit_h_min -15
_diffrn_reflns_limit_k_max 19
_diffrn_reflns_limit_k_min -18
_diffrn_reflns_limit_l_max 19
_diffrn_reflns_limit_l_min -19
_diffrn_reflns_number 25865
_diffrn_reflns_theta_full 27.46
_diffrn_reflns_theta_max 27.46
_diffrn_reflns_theta_min 3.00
_diffrn_standards_decay_% none
_diffrn_standards_interval_count none
_diffrn_standards_number none
_exptl_absorpt_coefficient_mu 1.425
_exptl_absorpt_correction_T_max 0.3448
_exptl_absorpt_correction_T_min 0.2813
_exptl_absorpt_correction_type empirical
_exptl_absorpt_process_details sadabs
_exptl_crystal_colour 'deep red'
_exptl_crystal_density_diffrn 1.534
_exptl_crystal_density_meas ?
_exptl_crystal_description block
_exptl_crystal_F_000 1240
_exptl_crystal_size_max 0.25
_exptl_crystal_size_mid 0.20
_exptl_crystal_size_min 0.20
_refine_diff_density_max 0.680
_refine_diff_density_min -0.401
_refine_diff_density_rms 0.082
_refine_ls_extinction_method none
_refine_ls_goodness_of_fit_ref 1.061
_refine_ls_hydrogen_treatment mixed
_refine_ls_matrix_type full
_refine_ls_number_parameters 577
_refine_ls_number_reflns 11823
_refine_ls_number_restraints 0
_refine_ls_restrained_S_all 1.061
_refine_ls_R_factor_all 0.0818
_refine_ls_R_factor_gt 0.0485
_refine_ls_shift/su_max 0.015
_refine_ls_shift/su_mean 0.002
_refine_ls_structure_factor_coef Fsqd
_refine_ls_weighting_details 'calc w=1/[\s^2^(Fo^2^)+(0.0629P)^2^+0.7871P] where P=(Fo^2^+2Fc^2^)/3'
_refine_ls_weighting_scheme calc
_refine_ls_wR_factor_gt 0.1174
_refine_ls_wR_factor_ref 0.1383
_reflns_number_observed 7847
_reflns_number_total 11823
_reflns_observed_criterion >2.0sigma(I)
_cod_data_source_file b513270csup1.cif
_cod_data_source_block NO2-2P
_cod_depositor_comments
;
The following automatic conversions were performed:

'_symmetry_cell_setting' value 'Triclinic' changed to 'triclinic'
according to /home/saulius/struct/CIF-dictionaries/cif_core.dic
dictionary named 'cif_core.dic' version 2.4.2 from 2011-04-26.

Automatic conversion script
Id: cif_fix_values 1891 2012-01-12 08:04:46Z andrius 

The following automatic conversions were performed:

'_exptl_crystal_density_meas' value 'none' was changed to '?' - the
value is perceived as not measured.

Automatic conversion script
Id: cif_fix_values 3008 2015-01-20 13:52:24Z robertas 
;
_cod_original_cell_volume 2616.4(9)
_cod_original_sg_symbol_H-M P-1
_cod_database_code 7111498

loop_
_symmetry_equiv_pos_as_xyz
'x, y, z'
'-x, -y, -z'

loop_
_atom_site_label
_atom_site_type_symbol
_atom_site_fract_x
_atom_site_fract_y
_atom_site_fract_z
_atom_site_U_iso_or_equiv
_atom_site_adp_type
_atom_site_occupancy
_atom_site_symmetry_multiplicity
_atom_site_calc_flag
_atom_site_refinement_flags
Fe1 Fe 0.68339(3) -0.17752(3) -0.27674(4) 0.03988(13) Uani 1 1 d .
Fe3 Fe 0.15318(4) 0.25541(4) -0.18201(4) 0.04700(14) Uani 1 1 d .
Fe2 Fe 0.54304(4) -0.29489(4) -0.24934(4) 0.04302(14) Uani 1 1 d .
Fe4 Fe 0.20810(5) 0.41308(5) -0.32778(4) 0.05901(17) Uani 1 1 d .
S2 S 0.62321(7) -0.29075(6) -0.12720(7) 0.0458(2) Uani 1 1 d .
S1 S 0.51711(7) -0.12573(7) -0.30094(7) 0.0460(2) Uani 1 1 d .
S3 S 0.04609(7) 0.39403(8) -0.25483(8) 0.0542(2) Uani 1 1 d .
S4 S 0.25263(7) 0.36491(9) -0.17106(8) 0.0571(3) Uani 1 1 d .
P2 P 0.60611(7) -0.45424(7) -0.21415(8) 0.0488(2) Uani 1 1 d .
P1 P 0.72341(8) -0.07677(8) -0.43271(8) 0.0581(3) Uani 1 1 d .
P3 P 0.05524(9) 0.16183(9) -0.21212(9) 0.0624(3) Uani 1 1 d .
P4 P 0.20940(10) 0.58055(10) -0.40631(9) 0.0724(3) Uani 1 1 d .
C31 C 0.0196(3) 0.3620(3) -0.0042(3) 0.0483(9) Uani 1 1 d .
C1 C 0.7775(3) -0.2664(3) -0.2898(3) 0.0521(9) Uani 1 1 d .
C13 C 0.5613(3) -0.0479(3) -0.1126(3) 0.0475(9) Uani 1 1 d .
C36 C -0.0745(3) 0.3281(3) -0.0059(3) 0.0549(10) Uani 1 1 d .
H36A H -0.1026 0.3485 -0.0655 0.066 Uiso 1 1 calc R
C2 C 0.7525(3) -0.1025(3) -0.2438(3) 0.0510(9) Uani 1 1 d .
C12 C 0.4490(3) -0.1029(3) -0.1955(3) 0.0568(10) Uani 1 1 d .
H12A H 0.4214 -0.0332 -0.2196 0.068 Uiso 1 1 calc R
H12B H 0.3918 -0.1449 -0.1696 0.068 Uiso 1 1 calc R
C17 C 0.6558(3) 0.0101(4) -0.0237(4) 0.0662(12) Uani 1 1 d .
H17A H 0.6897 -0.0026 0.0312 0.079 Uiso 1 1 calc R
C20 C 0.2598(3) 0.1893(3) -0.2161(4) 0.0662(12) Uani 1 1 d .
C32 C 0.0596(3) 0.3293(3) 0.0869(3) 0.0569(10) Uani 1 1 d .
H32A H 0.1221 0.3501 0.0898 0.068 Uiso 1 1 calc R
C18 C 0.6141(3) -0.0668(3) -0.0313(3) 0.0576(10) Uani 1 1 d .
H18A H 0.6210 -0.1319 0.0178 0.069 Uiso 1 1 calc R
C34 C -0.0841(3) 0.2352(3) 0.1674(3) 0.0511(9) Uani 1 1 d .
C14 C 0.5577(3) 0.0500(3) -0.1881(3) 0.0569(10) Uani 1 1 d .
H14A H 0.5261 0.0634 -0.2445 0.068 Uiso 1 1 calc R
C3 C 0.4217(3) -0.3321(3) -0.1872(3) 0.0581(10) Uani 1 1 d .
C15 C 0.5998(3) 0.1256(3) -0.1797(4) 0.0694(13) Uani 1 1 d .
H15A H 0.5964 0.1904 -0.2296 0.083 Uiso 1 1 calc R
C19 C 0.1257(3) 0.1807(3) -0.0546(3) 0.0586(10) Uani 1 1 d .
C33 C 0.0078(3) 0.2669(3) 0.1720(3) 0.0621(11) Uani 1 1 d .
H33A H 0.0345 0.2461 0.2324 0.075 Uiso 1 1 calc R
C29 C 0.1806(3) 0.4335(3) -0.1010(3) 0.0653(11) Uani 1 1 d .
H29A H 0.2049 0.4065 -0.0359 0.078 Uiso 1 1 calc R
H29B H 0.1952 0.5039 -0.1340 0.078 Uiso 1 1 calc R
C35 C -0.1252(3) 0.2653(3) 0.0796(3) 0.0555(10) Uani 1 1 d .
H35A H -0.1875 0.2431 0.0779 0.067 Uiso 1 1 calc R
C11 C 0.5356(3) -0.2275(3) -0.0609(3) 0.0606(11) Uani 1 1 d .
H11A H 0.4731 -0.2620 -0.0382 0.073 Uiso 1 1 calc R
H11B H 0.5666 -0.2350 -0.0030 0.073 Uiso 1 1 calc R
C30 C 0.0240(3) 0.4702(3) -0.1810(3) 0.0657(12) Uani 1 1 d .
H30A H 0.0490 0.5360 -0.2209 0.079 Uiso 1 1 calc R
H30B H -0.0491 0.4801 -0.1665 0.079 Uiso 1 1 calc R
C16 C 0.6478(3) 0.1053(3) -0.0963(4) 0.0647(12) Uani 1 1 d .
C4 C 0.5228(3) -0.2835(3) -0.3671(3) 0.0622(11) Uani 1 1 d .
C6 C 0.6766(4) -0.0989(5) -0.5299(4) 0.0931(17) Uani 1 1 d .
H6A H 0.7006 -0.0494 -0.5930 0.140 Uiso 1 1 calc R
H6B H 0.6033 -0.0937 -0.5232 0.140 Uiso 1 1 calc R
H6C H 0.7013 -0.1651 -0.5248 0.140 Uiso 1 1 calc R
C5 C 0.8607(3) -0.0745(4) -0.4671(4) 0.0931(17) Uani 1 1 d .
H5A H 0.8730 -0.0296 -0.5353 0.140 Uiso 1 1 calc R
H5B H 0.8892 -0.1412 -0.4570 0.140 Uiso 1 1 calc R
H5C H 0.8919 -0.0514 -0.4270 0.140 Uiso 1 1 calc R
C22 C 0.3383(4) 0.3888(4) -0.3613(4) 0.0825(15) Uani 1 1 d .
C21 C 0.1702(4) 0.3998(5) -0.4290(4) 0.0972(19) Uani 1 1 d .
C7 C 0.6837(4) 0.0559(3) -0.4661(4) 0.0973(18) Uani 1 1 d .
H7A H 0.7043 0.0941 -0.5345 0.146 Uiso 1 1 calc R
H7B H 0.7151 0.0794 -0.4266 0.146 Uiso 1 1 calc R
H7C H 0.6108 0.0641 -0.4549 0.146 Uiso 1 1 calc R
C28 C 0.2582(5) 0.6475(4) -0.3452(5) 0.1035(19) Uani 1 1 d .
H28A H 0.2542 0.7185 -0.3867 0.155 Uiso 1 1 calc R
H28B H 0.3281 0.6239 -0.3330 0.155 Uiso 1 1 calc R
H28C H 0.2181 0.6355 -0.2838 0.155 Uiso 1 1 calc R
C10 C 0.6832(6) -0.5162(4) -0.1127(6) 0.136(3) Uani 1 1 d .
H10A H 0.7046 -0.5835 -0.1062 0.205 Uiso 1 1 calc R
H10B H 0.6442 -0.5189 -0.0531 0.205 Uiso 1 1 calc R
H10C H 0.7421 -0.4794 -0.1242 0.205 Uiso 1 1 calc R
C24 C -0.0729(4) 0.1614(5) -0.1589(6) 0.128(3) Uani 1 1 d .
H24A H -0.1100 0.1191 -0.1751 0.193 Uiso 1 1 calc R
H24B H -0.1046 0.2289 -0.1843 0.193 Uiso 1 1 calc R
H24C H -0.0733 0.1360 -0.0886 0.193 Uiso 1 1 calc R
C8 C 0.6821(6) -0.4781(5) -0.3106(5) 0.147(3) Uani 1 1 d .
H8A H 0.7047 -0.5484 -0.2868 0.220 Uiso 1 1 calc R
H8B H 0.7403 -0.4387 -0.3317 0.220 Uiso 1 1 calc R
H8C H 0.6420 -0.4601 -0.3652 0.220 Uiso 1 1 calc R
C9 C 0.5084(4) -0.5399(4) -0.1822(7) 0.149(4) Uani 1 1 d .
H9A H 0.5394 -0.6068 -0.1678 0.224 Uiso 1 1 calc R
H9B H 0.4672 -0.5195 -0.2364 0.224 Uiso 1 1 calc R
H9C H 0.4662 -0.5394 -0.1253 0.224 Uiso 1 1 calc R
C25 C 0.0964(5) 0.0273(4) -0.1603(6) 0.130(3) Uani 1 1 d .
H25A H 0.0507 -0.0087 -0.1759 0.194 Uiso 1 1 calc R
H25B H 0.0958 0.0025 -0.0900 0.194 Uiso 1 1 calc R
H25C H 0.1643 0.0173 -0.1878 0.194 Uiso 1 1 calc R
C26 C 0.2878(7) 0.6242(5) -0.5210(5) 0.152(3) Uani 1 1 d .
H26A H 0.2841 0.6966 -0.5500 0.228 Uiso 1 1 calc R
H26B H 0.2638 0.6013 -0.5650 0.228 Uiso 1 1 calc R
H26C H 0.3572 0.5982 -0.5094 0.228 Uiso 1 1 calc R
C27 C 0.0881(5) 0.6526(5) -0.4383(6) 0.151(3) Uani 1 1 d .
H27A H 0.0988 0.7231 -0.4717 0.227 Uiso 1 1 calc R
H27B H 0.0434 0.6407 -0.3794 0.227 Uiso 1 1 calc R
H27C H 0.0577 0.6320 -0.4808 0.227 Uiso 1 1 calc R
C23 C 0.0467(6) 0.1831(6) -0.3376(5) 0.149(3) Uani 1 1 d .
H23A H 0.0018 0.1375 -0.3394 0.223 Uiso 1 1 calc R
H23B H 0.1134 0.1719 -0.3669 0.223 Uiso 1 1 calc R
H23C H 0.0205 0.2514 -0.3738 0.223 Uiso 1 1 calc R
N1 N 0.5095(2) -0.1224(2) -0.1170(3) 0.0530(8) Uani 1 1 d .
N3 N 0.0709(2) 0.4278(2) -0.0902(2) 0.0558(8) Uani 1 1 d .
N4 N -0.1362(3) 0.1672(3) 0.2581(3) 0.0715(10) Uani 1 1 d .
N2 N 0.6905(3) 0.1861(4) -0.0858(5) 0.0947(17) Uani 1 1 d .
O1 O 0.8429(2) -0.3225(2) -0.2998(3) 0.0833(10) Uani 1 1 d .
O2 O 0.8023(2) -0.0550(2) -0.2257(3) 0.0768(9) Uani 1 1 d .
O3 O 0.3435(2) -0.3555(3) -0.1468(3) 0.0839(10) Uani 1 1 d .
O7 O 0.1117(3) 0.1279(2) 0.0275(2) 0.0829(10) Uani 1 1 d .
O12 O -0.2166(3) 0.1354(3) 0.2556(3) 0.0931(11) Uani 1 1 d .
O11 O -0.0997(3) 0.1438(4) 0.3353(3) 0.1171(15) Uani 1 1 d .
O8 O 0.3270(3) 0.1430(3) -0.2382(3) 0.0995(12) Uani 1 1 d .
O4 O 0.5087(3) -0.2772(3) -0.4436(3) 0.1009(12) Uani 1 1 d .
O5 O 0.7251(3) 0.1696(4) -0.0093(4) 0.1262(19) Uani 1 1 d .
O6 O 0.6900(3) 0.2695(3) -0.1558(5) 0.139(2) Uani 1 1 d .
O10 O 0.4226(3) 0.3743(4) -0.3836(4) 0.1341(18) Uani 1 1 d .
O9 O 0.1464(4) 0.3928(5) -0.4958(3) 0.158(2) Uani 1 1 d .

loop_
_atom_site_aniso_label
_atom_site_aniso_U_11
_atom_site_aniso_U_22
_atom_site_aniso_U_33
_atom_site_aniso_U_23
_atom_site_aniso_U_13
_atom_site_aniso_U_12
Fe1 0.0386(3) 0.0371(3) 0.0403(3) -0.0116(2) -0.0066(2) -0.0028(2)
Fe3 0.0411(3) 0.0489(3) 0.0491(3) -0.0191(3) -0.0021(2) -0.0027(2)
Fe2 0.0468(3) 0.0398(3) 0.0447(3) -0.0189(2) -0.0035(2) -0.0072(2)
Fe4 0.0614(3) 0.0685(4) 0.0482(4) -0.0246(3) 0.0110(3) -0.0241(3)
S2 0.0562(5) 0.0386(4) 0.0403(5) -0.0126(4) -0.0078(4) -0.0051(4)
S1 0.0429(5) 0.0413(5) 0.0534(6) -0.0179(4) -0.0119(4) 0.0005(4)
P2 0.0508(5) 0.0416(5) 0.0574(6) -0.0243(5) 0.0014(5) -0.0079(4)
P1 0.0557(6) 0.0567(6) 0.0457(6) -0.0056(5) -0.0013(5) -0.0074(5)
P3 0.0600(6) 0.0653(7) 0.0675(8) -0.0322(6) 0.0014(5) -0.0140(5)
S3 0.0499(5) 0.0551(5) 0.0458(6) -0.0094(5) -0.0055(4) -0.0032(4)
P4 0.0804(8) 0.0711(8) 0.0549(7) -0.0120(6) 0.0022(6) -0.0275(6)
N1 0.0526(18) 0.0542(19) 0.061(2) -0.0314(17) -0.0026(15) -0.0091(15)
S4 0.0444(5) 0.0745(7) 0.0585(6) -0.0328(6) 0.0035(4) -0.0150(5)
N3 0.0575(19) 0.0571(19) 0.051(2) -0.0224(17) 0.0016(16) -0.0044(16)
O1 0.0582(18) 0.076(2) 0.127(3) -0.057(2) -0.0102(18) 0.0110(16)
C31 0.048(2) 0.048(2) 0.050(2) -0.0227(18) 0.0010(17) -0.0033(17)
O2 0.076(2) 0.081(2) 0.091(3) -0.045(2) -0.0146(17) -0.0244(17)
C1 0.049(2) 0.049(2) 0.061(3) -0.0235(19) -0.0065(18) -0.0053(18)
C13 0.0400(18) 0.052(2) 0.060(2) -0.035(2) 0.0005(17) -0.0010(16)
O3 0.0580(18) 0.097(2) 0.101(3) -0.048(2) 0.0213(18) -0.0251(18)
C36 0.0424(19) 0.075(3) 0.049(2) -0.030(2) -0.0055(17) 0.0068(19)
C2 0.049(2) 0.047(2) 0.054(2) -0.0179(19) -0.0043(18) -0.0043(17)
O7 0.109(3) 0.072(2) 0.049(2) -0.0089(17) -0.0072(18) 0.0016(19)
C12 0.0428(19) 0.062(2) 0.080(3) -0.044(2) -0.0077(19) -0.0020(18)
O12 0.083(2) 0.098(3) 0.088(3) -0.025(2) 0.015(2) -0.043(2)
C17 0.051(2) 0.088(3) 0.081(3) -0.054(3) -0.015(2) -0.003(2)
C20 0.055(2) 0.069(3) 0.074(3) -0.030(3) -0.011(2) 0.007(2)
C32 0.050(2) 0.074(3) 0.054(3) -0.030(2) -0.0052(18) -0.017(2)
N4 0.076(3) 0.064(2) 0.061(3) -0.015(2) 0.008(2) -0.015(2)
O11 0.122(3) 0.140(4) 0.055(2) 0.001(2) -0.003(2) -0.045(3)
C18 0.054(2) 0.061(2) 0.066(3) -0.033(2) -0.010(2) -0.0037(19)
C34 0.049(2) 0.051(2) 0.050(2) -0.0199(19) 0.0070(17) -0.0078(17)
O8 0.070(2) 0.101(3) 0.125(3) -0.056(3) -0.002(2) 0.028(2)
C14 0.052(2) 0.055(2) 0.067(3) -0.029(2) -0.0119(19) 0.0030(18)
C3 0.060(2) 0.054(2) 0.063(3) -0.026(2) -0.005(2) -0.004(2)
C15 0.053(2) 0.046(2) 0.105(4) -0.029(2) -0.002(2) -0.0010(19)
O4 0.142(3) 0.114(3) 0.065(2) -0.047(2) -0.022(2) -0.025(3)
N2 0.050(2) 0.094(4) 0.179(6) -0.097(4) 0.003(3) -0.007(2)
C19 0.060(2) 0.054(2) 0.060(3) -0.023(2) -0.006(2) 0.0035(19)
C33 0.064(2) 0.073(3) 0.050(3) -0.023(2) -0.007(2) -0.016(2)
C29 0.066(3) 0.077(3) 0.062(3) -0.036(2) 0.014(2) -0.031(2)
C35 0.0403(19) 0.068(3) 0.064(3) -0.032(2) -0.0031(18) -0.0057(18)
C11 0.079(3) 0.056(2) 0.050(2) -0.027(2) 0.011(2) -0.016(2)
O5 0.091(3) 0.178(5) 0.185(5) -0.143(5) 0.012(3) -0.050(3)
O6 0.104(3) 0.067(3) 0.273(7) -0.088(4) -0.054(4) 0.001(2)
C30 0.075(3) 0.053(2) 0.053(3) -0.014(2) 0.008(2) 0.009(2)
C16 0.042(2) 0.064(3) 0.110(4) -0.059(3) -0.001(2) -0.0026(19)
C4 0.079(3) 0.060(2) 0.057(3) -0.030(2) -0.008(2) -0.014(2)
O10 0.085(3) 0.178(5) 0.151(4) -0.092(4) 0.052(3) -0.030(3)
O9 0.195(5) 0.245(6) 0.068(3) -0.079(4) 0.033(3) -0.134(5)
C6 0.104(4) 0.116(4) 0.047(3) -0.018(3) -0.012(3) -0.017(3)
C5 0.065(3) 0.114(4) 0.067(3) -0.008(3) 0.012(2) -0.015(3)
C22 0.081(3) 0.101(4) 0.074(3) -0.046(3) 0.023(3) -0.030(3)
C21 0.107(4) 0.143(5) 0.056(3) -0.044(3) 0.020(3) -0.074(4)
C7 0.116(4) 0.056(3) 0.083(4) 0.003(3) 0.004(3) -0.009(3)
C28 0.132(5) 0.068(3) 0.110(5) -0.026(3) -0.022(4) -0.035(3)
C10 0.199(8) 0.067(3) 0.163(7) -0.060(4) -0.102(6) 0.052(4)
C24 0.064(3) 0.153(6) 0.205(8) -0.109(6) 0.021(4) -0.042(4)
C8 0.207(8) 0.088(4) 0.144(6) -0.075(5) 0.090(6) -0.018(5)
C9 0.083(4) 0.052(3) 0.301(11) -0.062(5) -0.012(5) -0.013(3)
C25 0.140(6) 0.068(4) 0.187(8) -0.056(5) -0.021(5) -0.013(4)
C26 0.253(9) 0.108(5) 0.082(5) -0.033(4) 0.078(5) -0.084(6)
C27 0.121(5) 0.117(5) 0.133(6) 0.041(5) -0.051(5) -0.015(4)
C23 0.217(9) 0.172(7) 0.082(5) -0.053(5) -0.016(5) -0.099(7)

loop_
_atom_type_symbol
_atom_type_description
_atom_type_scat_dispersion_real
_atom_type_scat_dispersion_imag
_atom_type_scat_source
C C 0.0033 0.0016 'International Tables Vol C Tables 4.2.6.8 and 6.1.1.4'
H H 0.0000 0.0000 'International Tables Vol C Tables 4.2.6.8 and 6.1.1.4'
N N 0.0061 0.0033 'International Tables Vol C Tables 4.2.6.8 and 6.1.1.4'
O O 0.0106 0.0060 'International Tables Vol C Tables 4.2.6.8 and 6.1.1.4'
P P 0.1023 0.0942 'International Tables Vol C Tables 4.2.6.8 and 6.1.1.4'
S S 0.1246 0.1234 'International Tables Vol C Tables 4.2.6.8 and 6.1.1.4'
Fe Fe 0.3463 0.8444 'International Tables Vol C Tables 4.2.6.8 and 6.1.1.4'

loop_
_geom_angle_atom_site_label_1
_geom_angle_atom_site_label_2
_geom_angle_atom_site_label_3
_geom_angle
C1 Fe1 C2 102.68(17)
C1 Fe1 P1 88.40(14)
C2 Fe1 P1 87.63(14)
C1 Fe1 S1 140.68(13)
C2 Fe1 S1 116.34(12)
P1 Fe1 S1 88.53(5)
C1 Fe1 S2 91.56(14)
C2 Fe1 S2 101.89(13)
P1 Fe1 S2 170.24(5)
S1 Fe1 S2 85.32(5)
C1 Fe1 Fe2 91.07(13)
C2 Fe1 Fe2 154.20(13)
P1 Fe1 Fe2 114.81(5)
S1 Fe1 Fe2 55.38(3)
S2 Fe1 Fe2 55.44(4)
C20 Fe3 C19 103.9(2)
C20 Fe3 P3 88.05(16)
C19 Fe3 P3 87.94(15)
C20 Fe3 S4 91.90(16)
C19 Fe3 S4 98.98(15)
P3 Fe3 S4 172.88(5)
C20 Fe3 S3 138.50(16)
C19 Fe3 S3 117.51(13)
P3 Fe3 S3 90.28(5)
S4 Fe3 S3 85.04(5)
C20 Fe3 Fe4 87.89(16)
C19 Fe3 Fe4 153.82(14)
P3 Fe3 Fe4 116.16(5)
S4 Fe3 Fe4 56.73(4)
S3 Fe3 Fe4 56.17(4)
C4 Fe2 C3 99.4(2)
C4 Fe2 P2 88.28(15)
C3 Fe2 P2 93.10(13)
C4 Fe2 S1 90.24(14)
C3 Fe2 S1 100.35(13)
P2 Fe2 S1 166.53(4)
C4 Fe2 S2 159.52(15)
C3 Fe2 S2 101.04(14)
P2 Fe2 S2 91.28(5)
S1 Fe2 S2 85.46(5)
C4 Fe2 Fe1 105.94(15)
C3 Fe2 Fe1 144.22(13)
P2 Fe2 Fe1 112.22(4)
S1 Fe2 Fe1 55.48(3)
S2 Fe2 Fe1 55.56(4)
C21 Fe4 C22 91.7(3)
C21 Fe4 P4 93.8(2)
C22 Fe4 P4 94.92(19)
C21 Fe4 S3 90.24(18)
C22 Fe4 S3 162.73(19)
P4 Fe4 S3 102.06(6)
C21 Fe4 S4 157.9(2)
C22 Fe4 S4 87.16(18)
P4 Fe4 S4 108.36(6)
S3 Fe4 S4 84.57(5)
C21 Fe4 Fe3 103.59(19)
C22 Fe4 Fe3 106.76(19)
P4 Fe4 Fe3 151.51(5)
S3 Fe4 Fe3 56.17(4)
S4 Fe4 Fe3 55.96(4)
C11 S2 Fe2 109.15(15)
C11 S2 Fe1 111.03(13)
Fe2 S2 Fe1 69.00(4)
C12 S1 Fe2 106.55(14)
C12 S1 Fe1 111.39(13)
Fe2 S1 Fe1 69.15(4)
C8 P2 C10 102.4(4)
C8 P2 C9 101.6(4)
C10 P2 C9 101.7(4)
C8 P2 Fe2 117.2(2)
C10 P2 Fe2 118.58(19)
C9 P2 Fe2 112.90(18)
C7 P1 C6 102.1(3)
C7 P1 C5 102.4(3)
C6 P1 C5 102.5(3)
C7 P1 Fe1 114.85(19)
C6 P1 Fe1 119.40(19)
C5 P1 Fe1 113.45(17)
C24 P3 C23 105.7(4)
C24 P3 C25 101.7(3)
C23 P3 C25 99.9(4)
C24 P3 Fe3 114.6(2)
C23 P3 Fe3 118.7(2)
C25 P3 Fe3 113.9(2)
C30 S3 Fe4 107.59(16)
C30 S3 Fe3 110.46(14)
Fe4 S3 Fe3 67.66(5)
C26 P4 C27 103.4(4)
C26 P4 C28 100.4(3)
C27 P4 C28 100.1(4)
C26 P4 Fe4 114.6(2)
C27 P4 Fe4 117.5(2)
C28 P4 Fe4 118.05(19)
C13 N1 C12 122.2(3)
C13 N1 C11 121.9(3)
C12 N1 C11 113.6(3)
C29 S4 Fe3 110.28(13)
C29 S4 Fe4 115.66(16)
Fe3 S4 Fe4 67.31(5)
C31 N3 C30 120.3(3)
C31 N3 C29 122.6(4)
C30 N3 C29 114.6(3)
N3 C31 C32 120.7(4)
N3 C31 C36 121.2(4)
C32 C31 C36 118.1(4)
O1 C1 Fe1 177.1(3)
N1 C13 C18 121.1(4)
N1 C13 C14 120.6(4)
C18 C13 C14 118.2(4)
C35 C36 C31 120.6(4)
O2 C2 Fe1 176.0(4)
N1 C12 S1 115.1(2)
C16 C17 C18 120.2(4)
O8 C20 Fe3 177.1(4)
C33 C32 C31 120.8(4)
O11 N4 O12 121.3(4)
O11 N4 C34 119.0(4)
O12 N4 C34 119.7(4)
C17 C18 C13 120.2(4)
C35 C34 C33 121.4(4)
C35 C34 N4 120.2(4)
C33 C34 N4 118.4(4)
C15 C14 C13 120.8(4)
O3 C3 Fe2 179.4(4)
C14 C15 C16 119.5(4)
O5 N2 O6 122.5(5)
O5 N2 C16 119.3(6)
O6 N2 C16 118.2(6)
O7 C19 Fe3 176.1(4)
C32 C33 C34 119.4(4)
N3 C29 S4 114.5(3)
C34 C35 C36 119.8(4)
N1 C11 S2 115.3(3)
N3 C30 S3 115.4(3)
C17 C16 C15 120.9(4)
C17 C16 N2 119.4(5)
C15 C16 N2 119.7(5)
O4 C4 Fe2 179.0(5)
O10 C22 Fe4 179.2(6)
O9 C21 Fe4 178.7(6)

loop_
_geom_bond_atom_site_label_1
_geom_bond_atom_site_label_2
_geom_bond_distance
Fe1 C1 1.744(4)
Fe1 C2 1.769(4)
Fe1 P1 2.2124(15)
Fe1 S1 2.2633(11)
Fe1 S2 2.2679(14)
Fe1 Fe2 2.5671(10)
Fe3 C20 1.756(4)
Fe3 C19 1.772(5)
Fe3 P3 2.2138(14)
Fe3 S4 2.2705(13)
Fe3 S3 2.2706(14)
Fe3 Fe4 2.5280(14)
Fe2 C4 1.760(5)
Fe2 C3 1.773(4)
Fe2 P2 2.2427(12)
Fe2 S1 2.2606(12)
Fe2 S2 2.2644(12)
Fe4 C21 1.756(6)
Fe4 C22 1.768(5)
Fe4 P4 2.2324(16)
Fe4 S3 2.2704(13)
Fe4 S4 2.2911(14)
S2 C11 1.847(4)
S1 C12 1.853(4)
P2 C8 1.787(5)
P2 C10 1.790(6)
P2 C9 1.794(5)
P1 C7 1.818(5)
P1 C6 1.821(5)
P1 C5 1.824(5)
P3 C24 1.778(5)
P3 C23 1.794(6)
P3 C25 1.829(6)
S3 C30 1.857(4)
P4 C26 1.794(6)
P4 C27 1.812(6)
P4 C28 1.818(6)
N1 C13 1.389(5)
N1 C12 1.423(5)
N1 C11 1.432(5)
S4 C29 1.850(4)
N3 C31 1.393(5)
N3 C30 1.430(5)
N3 C29 1.450(5)
O1 C1 1.159(4)
C31 C32 1.400(5)
C31 C36 1.406(5)
O2 C2 1.147(5)
C13 C18 1.397(5)
C13 C14 1.404(5)
O3 C3 1.142(5)
C36 C35 1.369(6)
O7 C19 1.150(5)
O12 N4 1.227(5)
C17 C16 1.363(6)
C17 C18 1.370(6)
C20 O8 1.152(5)
C32 C33 1.371(6)
N4 O11 1.211(5)
N4 C34 1.450(5)
C34 C35 1.368(6)
C34 C33 1.376(6)
C14 C15 1.360(6)
C15 C16 1.381(7)
O4 C4 1.152(5)
N2 O5 1.212(7)
N2 O6 1.230(7)
N2 C16 1.449(6)
O10 C22 1.144(6)
O9 C21 1.138(6)
